data_2215095
loop_
_publ_author_name
'Krawiecka, Mariola'
'Wawrzycka-Gorczyca, Irena'
'Galazka, Agnieszka'
'Kossakowski, Jerzy'
'Koziol, Anna E.'

_publ_section_title
;
 10,11-Dihydroxy-4-azatricyclo[5.2.2.0^2,6^]undec-8-ene-3,5-dione
;
_journal_coeditor_code FL2155
_journal_issue 9
_journal_name_full 'Acta Crystallographica Section E'
_journal_page_first o3878
_journal_page_last o3878
_journal_paper_doi 10.1107/S1600536807040962
_journal_volume 63
_journal_year 2007
_chemical_formula_iupac 'C10 H11 N O4'
_chemical_formula_moiety 'C10 H11 N O4'
_chemical_formula_sum 'C10 H11 N O4'
_chemical_formula_weight 209.20
_chemical_name_systematic
;
10,11-Dihydroxy-4-azatricyclo[5.2.2.0^2,6^]undec-8-ene-3,5-dione
;
_space_group_IT_number 14
_symmetry_cell_setting monoclinic
_symmetry_space_group_name_Hall '-P 2yn'
_symmetry_space_group_name_H-M 'P 1 21/n 1'
_atom_sites_solution_hydrogens geom
_atom_sites_solution_primary direct
_atom_sites_solution_secondary difmap
_audit_creation_method SHELXL97
_cell_angle_alpha 90.00
_cell_angle_beta 99.71(3)
_cell_angle_gamma 90.00
_cell_formula_units_Z 4
_cell_length_a 9.524(2)
_cell_length_b 8.111(2)
_cell_length_c 11.586(3)
_cell_measurement_reflns_used 76
_cell_measurement_temperature 295(2)
_cell_measurement_theta_max 17.5
_cell_measurement_theta_min 6
_cell_volume 882.2(4)
_computing_cell_refinement 'KM-4 Software'
_computing_data_collection 'KM-4 Software (Kuma Diffraction, 1999)'
_computing_data_reduction 'KM-4 Software'
_computing_molecular_graphics 'SHELXTL/PC (Sheldrick, 1990)'
_computing_publication_material SHELXL97
_computing_structure_refinement 'SHELXL97 (Sheldrick, 1997)'
_computing_structure_solution 'SHELXS97 (Sheldrick, 1997)'
_diffrn_ambient_temperature 295(2)
_diffrn_measured_fraction_theta_full 0.980
_diffrn_measured_fraction_theta_max 0.980
_diffrn_measurement_device_type 'Kuma KM-4 four-circle'
_diffrn_measurement_method \w/2\q
_diffrn_radiation_monochromator graphite
_diffrn_radiation_source 'fine-focus sealed tube'
_diffrn_radiation_type CuK\a
_diffrn_radiation_wavelength 1.54178
_diffrn_reflns_av_R_equivalents 0.0288
_diffrn_reflns_av_sigmaI/netI 0.0352
_diffrn_reflns_limit_h_max 12
_diffrn_reflns_limit_h_min -12
_diffrn_reflns_limit_k_max 10
_diffrn_reflns_limit_k_min 0
_diffrn_reflns_limit_l_max 14
_diffrn_reflns_limit_l_min 0
_diffrn_reflns_number 1973
_diffrn_reflns_theta_full 80.20
_diffrn_reflns_theta_max 80.20
_diffrn_reflns_theta_min 5.57
_diffrn_standards_decay_% 0.25
_diffrn_standards_interval_count 100
_diffrn_standards_number 3
_exptl_absorpt_coefficient_mu 1.041
_exptl_absorpt_correction_type none
_exptl_crystal_colour colourless
_exptl_crystal_density_diffrn 1.575
_exptl_crystal_density_method 'not measured'
_exptl_crystal_description prism
_exptl_crystal_F_000 440
_exptl_crystal_size_max 0.53
_exptl_crystal_size_mid 0.23
_exptl_crystal_size_min 0.23
_refine_diff_density_max 0.338
_refine_diff_density_min -0.232
_refine_ls_extinction_coef 0.092(5)
_refine_ls_extinction_expression Fc^*^=kFc[1+0.001xFc^2^\l^3^/sin(2\q)]^-1/4^
_refine_ls_extinction_method 'SHELXL97 (Sheldrick, 1997)'
_refine_ls_goodness_of_fit_ref 1.067
_refine_ls_hydrogen_treatment constr
_refine_ls_matrix_type full
_refine_ls_number_parameters 137
_refine_ls_number_reflns 1891
_refine_ls_number_restraints 0
_refine_ls_restrained_S_all 1.067
_refine_ls_R_factor_all 0.0668
_refine_ls_R_factor_gt 0.0425
_refine_ls_shift/su_max 0.000
_refine_ls_shift/su_mean 0.000
_refine_ls_structure_factor_coef Fsqd
_refine_ls_weighting_details 'w = 1/[\s^2^(Fo^2^)+(0.0746P)^2^+0.224P] where P=(Fo^2^+2Fc^2^)/3'
_refine_ls_weighting_scheme calc
_refine_ls_wR_factor_gt 0.1115
_refine_ls_wR_factor_ref 0.1274
_reflns_number_gt 1410
_reflns_number_total 1891
_reflns_threshold_expression I>2\s(I)
_cod_data_source_file fl2155.cif
_cod_data_source_block I
_cod_original_sg_symbol_H-M 'P 21/n'
_cod_database_code 2215095
_cod_database_fobs_code 2215095

loop_
_symmetry_equiv_pos_as_xyz
'x, y, z'
'-x+1/2, y+1/2, -z+1/2'
'-x, -y, -z'
'x-1/2, -y-1/2, z-1/2'

loop_
_atom_site_type_symbol
_atom_site_label
_atom_site_fract_x
_atom_site_fract_y
_atom_site_fract_z
_atom_site_U_iso_or_equiv
_atom_site_adp_type
_atom_site_calc_flag
_atom_site_refinement_flags
_atom_site_occupancy
C C1 0.32529(18) 0.2170(2) 0.60092(15) 0.0296(4) Uani d . 1
H H1 0.3621 0.2298 0.6847 0.035 Uiso calc R 1
C C2 0.19096(16) 0.3221(2) 0.56282(13) 0.0255(4) Uani d . 1
H H2 0.1184 0.2947 0.6105 0.031 Uiso calc R 1
C C3 0.22198(17) 0.5054(2) 0.56929(15) 0.0282(4) Uani d . 1
O O3 0.28269(15) 0.58212(16) 0.65367(11) 0.0396(4) Uani d . 1
N N4 0.16905(15) 0.57479(17) 0.46334(13) 0.0307(4) Uani d . 1
H H4 0.1667 0.6815 0.4481 0.037 Uiso d R 1
C C5 0.11373(17) 0.4610(2) 0.37877(15) 0.0277(4) Uani d . 1
O O5 0.06147(15) 0.49537(16) 0.27993(11) 0.0391(4) Uani d . 1
C C6 0.13289(17) 0.29072(19) 0.43262(14) 0.0260(4) Uani d . 1
H H6 0.0414 0.2327 0.4235 0.031 Uiso calc R 1
C C7 0.24300(18) 0.1890(2) 0.37810(15) 0.0291(4) Uani d . 1
H H7 0.2162 0.1817 0.2928 0.035 Uiso calc R 1
C C8 0.38806(18) 0.2644(2) 0.41258(17) 0.0348(4) Uani d . 1
H H8 0.4420 0.3021 0.3581 0.042 Uiso calc R 1
C C9 0.43268(18) 0.2726(2) 0.52713(17) 0.0348(4) Uani d . 1
H H9 0.5232 0.3097 0.5595 0.042 Uiso calc R 1
C C10 0.28118(17) 0.0364(2) 0.57016(15) 0.0300(4) Uani d . 1
H H10C 0.3581 -0.0380 0.6045 0.036 Uiso calc R 1
O O10 0.15352(13) -0.00595(16) 0.61250(11) 0.0359(3) Uani d . 1
H H10 0.1659 0.0053 0.6838 0.043 Uiso calc R 1
C C11 0.25367(18) 0.0168(2) 0.43507(15) 0.0302(4) Uani d . 1
H H11C 0.3384 -0.0361 0.4142 0.036 Uiso calc R 1
O O11 0.13623(14) -0.08778(14) 0.39332(11) 0.0356(3) Uani d . 1
H H11 0.0642 -0.0513 0.4142 0.043 Uiso calc R 1

loop_
_atom_site_aniso_label
_atom_site_aniso_U_11
_atom_site_aniso_U_22
_atom_site_aniso_U_33
_atom_site_aniso_U_12
_atom_site_aniso_U_13
_atom_site_aniso_U_23
C1 0.0298(8) 0.0270(8) 0.0297(8) 0.0006(6) -0.0012(6) 0.0010(6)
C2 0.0278(8) 0.0239(8) 0.0252(7) 0.0015(6) 0.0054(6) 0.0018(6)
C3 0.0308(8) 0.0263(8) 0.0283(8) 0.0031(6) 0.0071(6) -0.0010(6)
O3 0.0525(8) 0.0326(7) 0.0314(7) -0.0035(6) 0.0008(6) -0.0061(5)
N4 0.0368(8) 0.0212(7) 0.0330(8) 0.0008(5) 0.0026(6) 0.0020(5)
C5 0.0278(7) 0.0252(8) 0.0300(8) 0.0013(6) 0.0044(6) 0.0015(6)
O5 0.0480(7) 0.0334(7) 0.0322(7) 0.0010(5) -0.0037(5) 0.0061(5)
C6 0.0269(7) 0.0217(7) 0.0291(8) -0.0002(6) 0.0042(6) 0.0014(6)
C7 0.0349(8) 0.0248(8) 0.0285(8) 0.0041(6) 0.0079(6) 0.0001(6)
C8 0.0330(8) 0.0275(8) 0.0475(10) 0.0004(7) 0.0172(7) 0.0015(7)
C9 0.0267(8) 0.0287(9) 0.0483(10) 0.0023(6) 0.0046(7) -0.0007(7)
C10 0.0294(8) 0.0251(8) 0.0338(9) 0.0009(6) 0.0000(6) 0.0040(6)
O10 0.0398(7) 0.0358(7) 0.0311(6) -0.0068(5) 0.0032(5) 0.0039(5)
C11 0.0340(8) 0.0230(8) 0.0336(8) 0.0027(6) 0.0053(6) -0.0015(6)
O11 0.0424(7) 0.0243(6) 0.0387(7) -0.0019(5) 0.0025(5) -0.0044(5)

loop_
_atom_type_symbol
_atom_type_description
_atom_type_scat_dispersion_real
_atom_type_scat_dispersion_imag
_atom_type_scat_source
C C 0.0181 0.0091 'International Tables Vol C Tables 4.2.6.8 and 6.1.1.4'
H H 0.0000 0.0000 'International Tables Vol C Tables 4.2.6.8 and 6.1.1.4'
N N 0.0311 0.0180 'International Tables Vol C Tables 4.2.6.8 and 6.1.1.4'
O O 0.0492 0.0322 'International Tables Vol C Tables 4.2.6.8 and 6.1.1.4'

loop_
_geom_angle_atom_site_label_1
_geom_angle_atom_site_label_2
_geom_angle_atom_site_label_3
_geom_angle
C9 C1 C2 106.39(13)
C9 C1 C10 109.62(14)
C2 C1 C10 106.13(13)
C9 C1 H1 111.5
C2 C1 H1 111.5
C10 C1 H1 111.5
C3 C2 C6 104.22(12)
C3 C2 C1 112.56(13)
C6 C2 C1 109.50(13)
C3 C2 H2 110.1
C6 C2 H2 110.1
C1 C2 H2 110.1
O3 C3 N4 124.28(16)
O3 C3 C2 127.05(15)
N4 C3 C2 108.67(14)
C3 N4 C5 113.57(14)
C3 N4 H4 125.2
C5 N4 H4 121.3
O5 C5 N4 124.53(15)
O5 C5 C6 127.31(15)
N4 C5 C6 108.16(14)
C5 C6 C2 104.59(13)
C5 C6 C7 111.13(13)
C2 C6 C7 109.37(13)
C5 C6 H6 110.5
C2 C6 H6 110.5
C7 C6 H6 110.5
C8 C7 C11 105.30(14)
C8 C7 C6 109.28(13)
C11 C7 C6 107.95(13)
C8 C7 H7 111.4
C11 C7 H7 111.4
C6 C7 H7 111.4
C9 C8 C7 114.33(16)
C9 C8 H8 122.8
C7 C8 H8 122.8
C8 C9 C1 114.78(15)
C8 C9 H9 122.6
C1 C9 H9 122.6
O10 C10 C1 111.24(14)
O10 C10 C11 108.25(13)
C1 C10 C11 108.82(13)
O10 C10 H10C 109.5
C1 C10 H10C 109.5
C11 C10 H10C 109.5
C10 O10 H10 109.5
O11 C11 C7 113.81(14)
O11 C11 C10 113.20(14)
C7 C11 C10 109.07(13)
O11 C11 H11C 106.8
C7 C11 H11C 106.8
C10 C11 H11C 106.8
C11 O11 H11 109.5

loop_
_geom_bond_atom_site_label_1
_geom_bond_atom_site_label_2
_geom_bond_distance
C1 C9 1.508(3)
C1 C2 1.539(2)
C1 C10 1.548(2)
C1 H1 0.9800
C2 C3 1.516(2)
C2 C6 1.538(2)
C2 H2 0.9800
C3 O3 1.219(2)
C3 N4 1.367(2)
N4 C5 1.384(2)
N4 H4 0.8829
C5 O5 1.202(2)
C5 C6 1.514(2)
C6 C7 1.550(2)
C6 H6 0.9800
C7 C8 1.502(2)
C7 C11 1.541(2)
C7 H7 0.9800
C8 C9 1.325(3)
C8 H8 0.9300
C9 H9 0.9300
C10 O10 1.428(2)
C10 C11 1.551(2)
C10 H10C 0.9800
O10 H10 0.8200
C11 O11 1.422(2)
C11 H11C 0.9800
O11 H11 0.8200

loop_
_geom_hbond_atom_site_label_D
_geom_hbond_atom_site_label_H
_geom_hbond_atom_site_label_A
_geom_hbond_site_symmetry_A
_geom_hbond_distance_DH
_geom_hbond_distance_HA
_geom_hbond_distance_DA
_geom_hbond_angle_DHA
_geom_hbond_publ_flag
O11 H11 O10 . 0.82 2.34 2.604(2) 99 yes
N4 H4 O11 1_565 0.88 1.98 2.857(2) 171 yes
O10 H10 O3 2_546 0.82 1.96 2.768(2) 166 yes
O11 H11 O10 3_556 0.82 2.10 2.852(2) 153 yes
C7 H7 O5 2_545 0.98 2.84 3.231(2) 105 no
C8 H8 O5 2_545 0.93 2.96 3.214(2) 98 no
C11 H11C O5 2_545 0.98 2.60 3.289(2) 127 yes
C1 H1 O5 4_666 0.98 2.73 3.279(2) 116 no
C10 H10C O5 4_666 0.98 2.58 3.303(2) 130 yes

loop_
_geom_torsion_atom_site_label_1
_geom_torsion_atom_site_label_2
_geom_torsion_atom_site_label_3
_geom_torsion_atom_site_label_4
_geom_torsion
C9 C1 C2 C3 -54.17(17)
C10 C1 C2 C3 -170.87(14)
C9 C1 C2 C6 61.26(16)
C10 C1 C2 C6 -55.44(17)
C6 C2 C3 O3 -172.16(16)
C1 C2 C3 O3 -53.6(2)
C6 C2 C3 N4 8.35(17)
C1 C2 C3 N4 126.93(15)
O3 C3 N4 C5 175.66(16)
C2 C3 N4 C5 -4.84(19)
C3 N4 C5 O5 179.71(16)
C3 N4 C5 C6 -0.98(19)
O5 C5 C6 C2 -174.55(16)
N4 C5 C6 C2 6.17(17)
O5 C5 C6 C7 67.5(2)
N4 C5 C6 C7 -111.73(15)
C3 C2 C6 C5 -8.53(15)
C1 C2 C6 C5 -129.17(14)
C3 C2 C6 C7 110.57(14)
C1 C2 C6 C7 -10.07(17)
C5 C6 C7 C8 67.34(18)
C2 C6 C7 C8 -47.62(17)
C5 C6 C7 C11 -178.63(13)
C2 C6 C7 C11 66.40(16)
C11 C7 C8 C9 -56.97(19)
C6 C7 C8 C9 58.76(19)
C7 C8 C9 C1 -4.5(2)
C2 C1 C9 C8 -55.88(19)
C10 C1 C9 C8 58.46(19)
C9 C1 C10 O10 -163.83(13)
C2 C1 C10 O10 -49.31(17)
C9 C1 C10 C11 -44.65(17)
C2 C1 C10 C11 69.87(16)
C8 C7 C11 O11 -167.72(14)
C6 C7 C11 O11 75.64(17)
C8 C7 C11 C10 64.83(16)
C6 C7 C11 C10 -51.81(17)
O10 C10 C11 O11 -20.65(18)
C1 C10 C11 O11 -141.68(13)
O10 C10 C11 C7 107.15(15)
C1 C10 C11 C7 -13.88(18)
